data_4128247
loop_
_publ_author_name
'Drummond, Michael J.'
'Ford, Courtney L.'
'Gray, Danielle L.'
'Popescu, Codrina V.'
'Fout, Alison R.'

_publ_section_title
;
 Radical Rebound Hydroxylation Versus H-Atom Transfer in Non-Heme
 Iron(III)-Hydroxo Complexes: Reactivity and Structural Differentiation.
;
_journal_issue 16
_journal_name_full 'Journal of the American Chemical Society'
_journal_page_first 6639
_journal_page_last 6650
_journal_paper_doi 10.1021/jacs.9b01516
_journal_volume 141
_journal_year 2019
_chemical_formula_moiety 'C42 H47 F3 Fe N7 O3 S, C F3 O3 S, C2 H3 N'
_chemical_formula_sum 'C45 H50 F6 Fe N8 O6 S2'
_chemical_formula_weight 1032.90
_space_group_crystal_system orthorhombic
_space_group_IT_number 61
_space_group_name_Hall '-P 2ac 2ab'
_space_group_name_H-M_alt 'P b c a'
_symmetry_space_group_name_Hall '-P 2ac 2ab'
_symmetry_space_group_name_H-M 'P b c a'
_atom_sites_solution_hydrogens mixed
_atom_sites_solution_primary dual
_audit_creation_date 2017-12-22
_audit_creation_method
; 
Olex2 1.2 
(compiled 2017.08.10 svn.r3458 for OlexSys, GUI svn.r5381) 
;
_cell_angle_alpha 90
_cell_angle_beta 90
_cell_angle_gamma 90
_cell_formula_units_Z 8
_cell_length_a 18.2527(4)
_cell_length_b 21.2810(4)
_cell_length_c 24.4192(5)
_cell_measurement_reflns_used 47242
_cell_measurement_temperature 100(2)
_cell_measurement_theta_max 28.34
_cell_measurement_theta_min 2.22
_cell_volume 9485.3(3)
_computing_cell_refinement 'SAINT V8.37A (Bruker, 2005)'
_computing_data_collection 'APEX3 V2016.9-0 (Bruker, 2016)'
_computing_data_reduction
; 
SAINT V8.37A, XPREP v2014/2, SADABS V2014/7 (Bruker, 2014) 
;
_computing_molecular_graphics 'Olex2 (Dolomanov et al., 2009)'
_computing_publication_material 'Olex2 (Dolomanov et al., 2009)'
_computing_structure_refinement 'SHELX-2014-7 (Sheldrick, 2015)'
_computing_structure_solution 'SHELX-2014-7 (Sheldrick, 2015)'
_diffrn_ambient_temperature 99.98
_diffrn_detector 'Bruker APEXII CCD area detector'
_diffrn_detector_type 'CCD area detector'
_diffrn_measured_fraction_theta_full 0.999
_diffrn_measured_fraction_theta_max 0.997
_diffrn_measurement_device 'kappa diffractometer'
_diffrn_measurement_device_type 'Bruker APEX-II CCD'
_diffrn_measurement_method '\f and \w scans'
_diffrn_radiation_monochromator graphite
_diffrn_radiation_probe x-ray
_diffrn_radiation_type MoK\a
_diffrn_radiation_wavelength 0.71073
_diffrn_radiation_wavelength_id dd88g
_diffrn_reflns_av_R_equivalents 0.0583
_diffrn_reflns_av_unetI/netI 0.0260
_diffrn_reflns_Laue_measured_fraction_full 0.999
_diffrn_reflns_Laue_measured_fraction_max 0.997
_diffrn_reflns_limit_h_max 24
_diffrn_reflns_limit_h_min -24
_diffrn_reflns_limit_k_max 28
_diffrn_reflns_limit_k_min -28
_diffrn_reflns_limit_l_max 32
_diffrn_reflns_limit_l_min -31
_diffrn_reflns_number 123374
_diffrn_reflns_point_group_measured_fraction_full 0.999
_diffrn_reflns_point_group_measured_fraction_max 0.997
_diffrn_reflns_theta_full 25.242
_diffrn_reflns_theta_max 28.369
_diffrn_reflns_theta_min 2.223
_diffrn_source 'fine-focus sealed X-ray tube'
_diffrn_source_target Cu
_diffrn_source_type 'Siemens fine-focus sealed tube'
_diffrn_standards_number 0
_exptl_absorpt_coefficient_mu 0.482
_exptl_absorpt_correction_T_max 1.0000
_exptl_absorpt_correction_T_min 0.8483
_exptl_absorpt_correction_type multi-scan
_exptl_absorpt_process_details
; 
SADABS-2016/2 (Bruker,2016/2) was used for absorption correction. 
wR2(int) was 0.0942 before and 0.0647 after correction. 
The Ratio of minimum to maximum transmission is 0.8483. 
The \l/2 correction factor is Not present. 
;
_exptl_crystal_colour yellow
_exptl_crystal_colour_primary yellow
_exptl_crystal_density_diffrn 1.389
_exptl_crystal_description Plank
_exptl_crystal_F_000 4112
_exptl_crystal_id dd88g
_exptl_crystal_preparation
; 
The data crystal was mounted using oil (Parantone-N) to a 
0.3 mm cryo-loop (Hampton Research) with the (1, 2, -2) scattering 
planes roughly normal to the spindle axis. 
;
_exptl_crystal_size_max 0.292
_exptl_crystal_size_mid 0.238
_exptl_crystal_size_min 0.164
_refine_diff_density_max 1.452
_refine_diff_density_min -1.672
_refine_diff_density_rms 0.104
_refine_ls_extinction_method none
_refine_ls_goodness_of_fit_ref 1.031
_refine_ls_hydrogen_treatment mixed
_refine_ls_matrix_type full
_refine_ls_number_parameters 690
_refine_ls_number_reflns 11848
_refine_ls_number_restraints 461
_refine_ls_restrained_S_all 1.039
_refine_ls_R_factor_all 0.0716
_refine_ls_R_factor_gt 0.0568
_refine_ls_shift/su_max 0.001
_refine_ls_shift/su_mean 0.000
_refine_ls_structure_factor_coef Fsqd
_refine_ls_weighting_details 'w=1/[\s^2^(Fo^2^)+(0.0638P)^2^+21.7519P] where P=(Fo^2^+2Fc^2^)/3'
_refine_ls_weighting_scheme calc
_refine_ls_wR_factor_gt 0.1381
_refine_ls_wR_factor_ref 0.1497
_reflns_Friedel_coverage 0.000
_reflns_number_gt 9708
_reflns_number_total 11848
_reflns_threshold_expression 'I > 2\s(I)'
_cod_data_source_file ja9b01516_si_005.cif
_cod_data_source_block dd88g
_cod_database_code 4128247
_shelx_shelxl_version_number 2014/7
_shelx_space_group_comment
; 
The symmetry employed for this shelxl refinement is uniquely defined 
by the following loop, which should always be used as a source of 
symmetry information in preference to the above space-group names. 
They are only intended as comments. 
;
_shelx_estimated_absorpt_t_max 0.925
_shelx_estimated_absorpt_t_min 0.872
_olex2_refinement_description
; 
1. Fixed Uiso 
 At 1.2 times of: 
  All C(H) groups, All C(H,H) groups 
 At 1.5 times of: 
  All C(H,H,H) groups, All N(H) groups 
2. Restrained distances 
 N7-H7 
 0.88 with sigma of 0.01 
 C24-N6 \\sim C24-N6A 
 with sigma of 0.01 
 C11-F4 \\sim C11-F4A 
 with sigma of 0.01 
 C11-F5 \\sim C11-F5A 
 with sigma of 0.01 
 C11-F6 \\sim C11-F6A 
 with sigma of 0.01 
 S2-O4 \\sim S2-O4A 
 with sigma of 0.01 
 S2-O5 \\sim S2-O5A 
 with sigma of 0.01 
 S2-O6 \\sim S2-O6A 
 with sigma of 0.01 
3. Uiso/Uaniso restraints and constraints 
N6 \\sim C60 \\sim C61 \\sim C62 \\sim C63 \\sim C64 \\sim C65 \\sim N6A \\sim 
C60A \\sim C61A \\sim C62A \\sim C63A \\sim C64A \\sim C65A: within 2A with 
sigma of 0.01 and sigma for terminal atoms of 0.02 
F4 \\sim F5 \\sim F6 \\sim O4 \\sim O5 \\sim O6 \\sim F4A \\sim F5A \\sim F6A 
\\sim O4A \\sim O5A \\sim O6A: within 2A with sigma of 0.01 and sigma for 
terminal atoms of 0.02 
Uanis(N6) \\sim Ueq, Uanis(C60) \\sim Ueq, Uanis(C61) \\sim Ueq, Uanis(C62) 
\\sim Ueq, Uanis(C63) \\sim Ueq, Uanis(C64) \\sim Ueq, Uanis(C65) \\sim Ueq, 
Uanis(N6A) \\sim Ueq, Uanis(C60A) \\sim Ueq, Uanis(C61A) \\sim Ueq, Uanis(C62A) 
\\sim Ueq, Uanis(C63A) \\sim Ueq, Uanis(C64A) \\sim Ueq, Uanis(C65A) \\sim Ueq: 
with sigma of 0.01 and sigma for terminal atoms of 0.02 
Uanis(F4) \\sim Ueq, Uanis(F5) \\sim Ueq, Uanis(F6) \\sim Ueq, Uanis(O4) \\sim 
Ueq, Uanis(O5) \\sim Ueq, Uanis(O6) \\sim Ueq, Uanis(F4A) \\sim Ueq, Uanis(F5A) 
\\sim Ueq, Uanis(F6A) \\sim Ueq, Uanis(O4A) \\sim Ueq, Uanis(O5A) \\sim Ueq, 
Uanis(O6A) \\sim Ueq: with sigma of 0.01 and sigma for terminal atoms of 0.02 
Uanis(F6A) = Uanis(F5) 
Uanis(F6) = Uanis(F4A) 
Uanis(F5A) = Uanis(F4) 
Uanis(F6) = Uanis(F6A) = Uanis(F4) = Uanis(F4A) = Uanis(F5) = Uanis(F5A) 
Uanis(O6) = Uanis(O6A) 
Uanis(O4A) = Uanis(O5) 
Uanis(O4) = Uanis(O5A) 
4. Same fragment restrains 
{N6, C60, C61, C62, C63, C64, C65} sigma for 1-2: 0.01, 1-3: 0.04 
as 
{N6A, C60A, C61A, C62A, C63A, C64A, C65A} 
{F4, F5, F6, O4, O5, O6} sigma for 1-2: 0.01, 1-3: 0.04 
as 
{F4A, F5A, F6A, O4A, O5A, O6A} 
5. Others 
 Sof(H24A)=Sof(N6A)=Sof(H6A)=Sof(C60A)=Sof(H60A)=Sof(C61A)=Sof(H61C)=Sof(H61D)= 
 Sof(C62A)=Sof(H62C)=Sof(H62D)=Sof(C63A)=Sof(H63C)=Sof(H63D)=Sof(C64A)= 
 Sof(H64C)=Sof(H64D)=Sof(C65A)=Sof(H65C)=Sof(H65D)=1-FVAR(1) 
 Sof(H24)=Sof(N6)=Sof(H6)=Sof(C60)=Sof(H60)=Sof(C61)=Sof(H61A)=Sof(H61B)= 
 Sof(C62)=Sof(H62A)=Sof(H62B)=Sof(C63)=Sof(H63A)=Sof(H63B)=Sof(C64)=Sof(H64A)= 
 Sof(H64B)=Sof(C65)=Sof(H65A)=Sof(H65B)=FVAR(1) 
 Sof(F4A)=Sof(F5A)=Sof(F6A)=Sof(O4A)=Sof(O5A)=Sof(O6A)=1-FVAR(2) 
 Sof(F4)=Sof(F5)=Sof(F6)=Sof(O4)=Sof(O5)=Sof(O6)=FVAR(2) 
6.a Ternary CH refined with riding coordinates: 
 C60(H60), C60A(H60A), C70(H70) 
6.b Secondary CH2 refined with riding coordinates: 
 C61(H61A,H61B), C62(H62A,H62B), C63(H63A,H63B), C64(H64A,H64B), C65(H65A, 
 H65B), C61A(H61C,H61D), C62A(H62C,H62D), C63A(H63C,H63D), C64A(H64C,H64D), 
 C65A(H65C,H65D), C71(H71A,H71B), C72(H72A,H72B), C73(H73A,H73B), C74(H74A, 
 H74B), C75(H75A,H75B) 
6.c Aromatic/amide H refined with riding coordinates: 
 C2(H2), C3(H3), C4(H4), C21(H21), C22(H22), C24(H24), C24(H24A), C31(H31), 
 C32(H32), C34(H34), C41(H41), C42(H42), C43(H43), C44(H44), C51(H51), C52(H52), 
  C53(H53), C54(H54), N6(H6), N6A(H6A) 
6.d Idealised Me refined as rotating group: 
 C7(H7A,H7B,H7C), C9(H9A,H9B,H9C), C12(H12A,H12B,H12C) 
;
_olex2_submission_special_instructions 'No special instructions were received'

loop_
_space_group_symop_operation_xyz
'x, y, z'
'-x+1/2, -y, z+1/2'
'-x, y+1/2, -z+1/2'
'x+1/2, -y+1/2, -z'
'-x, -y, -z'
'x-1/2, y, -z-1/2'
'x, -y-1/2, z-1/2'
'-x-1/2, y-1/2, z'

loop_
_atom_site_label
_atom_site_type_symbol
_atom_site_fract_x
_atom_site_fract_y
_atom_site_fract_z
_atom_site_U_iso_or_equiv
_atom_site_adp_type
_atom_site_occupancy
_atom_site_site_symmetry_order
_atom_site_calc_flag
_atom_site_refinement_flags_posn
_atom_site_refinement_flags_adp
_atom_site_refinement_flags_occupancy
_atom_site_disorder_assembly
_atom_site_disorder_group
Fe1 Fe 0.54939(2) 0.20066(2) 0.25801(2) 0.01279(9) Uani 1 1 d . . . . .
S1 S 0.46704(3) 0.07074(3) 0.32768(3) 0.02042(13) Uani 1 1 d . . . . .
F1 F 0.52821(13) 0.00061(8) 0.40266(8) 0.0498(6) Uani 1 1 d . . . . .
F2 F 0.60394(10) 0.05986(11) 0.35814(9) 0.0499(5) Uani 1 1 d . . . . .
F3 F 0.53329(11) 0.09912(8) 0.41924(7) 0.0364(4) Uani 1 1 d . . . . .
O1 O 0.48619(10) 0.13234(8) 0.30665(8) 0.0253(4) Uani 1 1 d . . . . .
O2 O 0.40020(11) 0.07047(11) 0.35836(9) 0.0368(5) Uani 1 1 d . . . . .
O3 O 0.47657(14) 0.02128(9) 0.28832(8) 0.0356(5) Uani 1 1 d . . . . .
N1 N 0.62526(11) 0.26687(9) 0.21765(8) 0.0158(4) Uani 1 1 d . . . . .
N2 N 0.48043(10) 0.27741(9) 0.28008(8) 0.0148(4) Uani 1 1 d . . . . .
N3 N 0.48413(11) 0.20305(9) 0.18567(8) 0.0160(4) Uani 1 1 d . . . . .
N4 N 0.62958(11) 0.21121(9) 0.32338(8) 0.0172(4) Uani 1 1 d . . . . .
N5 N 0.62827(11) 0.12982(10) 0.22991(9) 0.0195(4) Uani 1 1 d . . . . .
N7 N 0.39050(12) 0.06073(11) 0.13902(9) 0.0238(4) Uani 1 1 d D . . . .
H7 H 0.3788(19) 0.0683(16) 0.1048(6) 0.036 Uiso 1 1 d DR . . . .
C1 C 0.59708(13) 0.31708(11) 0.19144(9) 0.0177(4) Uani 1 1 d . . . . .
C2 C 0.64134(15) 0.36454(12) 0.17072(10) 0.0236(5) Uani 1 1 d . . . . .
H2 H 0.6205 0.3996 0.1523 0.028 Uiso 1 1 calc R . . . .
C3 C 0.71613(16) 0.35979(13) 0.17747(11) 0.0278(6) Uani 1 1 d . . . . .
H3 H 0.7475 0.3916 0.1635 0.033 Uiso 1 1 calc R . . . .
C4 C 0.74525(15) 0.30868(13) 0.20455(11) 0.0263(5) Uani 1 1 d . . . . .
H4 H 0.7967 0.3052 0.2098 0.032 Uiso 1 1 calc R . . . .
C5 C 0.69846(13) 0.26223(11) 0.22413(10) 0.0192(5) Uani 1 1 d . . . . .
C6 C 0.51330(13) 0.31886(11) 0.18735(9) 0.0167(4) Uani 1 1 d . . . . .
C7 C 0.48764(16) 0.37532(12) 0.15293(11) 0.0256(5) Uani 1 1 d . . . . .
H7A H 0.5035 0.4144 0.1705 0.038 Uiso 1 1 calc GR . . . .
H7B H 0.4341 0.3749 0.1502 0.038 Uiso 1 1 calc GR . . . .
H7C H 0.5090 0.3726 0.1162 0.038 Uiso 1 1 calc GR . . . .
C8 C 0.72784(13) 0.20369(12) 0.25397(11) 0.0219(5) Uani 1 1 d . . . . .
C9 C 0.81198(14) 0.20379(15) 0.25257(14) 0.0328(6) Uani 1 1 d . . . . .
H9A H 0.8287 0.2067 0.2145 0.049 Uiso 1 1 calc GR . . . .
H9B H 0.8304 0.1648 0.2689 0.049 Uiso 1 1 calc GR . . . .
H9C H 0.8304 0.2399 0.2733 0.049 Uiso 1 1 calc GR . . . .
C10 C 0.53721(16) 0.05661(12) 0.37976(11) 0.0271(6) Uani 1 1 d . . . . .
C20 C 0.48229(12) 0.32578(10) 0.24508(9) 0.0147(4) Uani 1 1 d . . . . .
C21 C 0.45111(14) 0.38076(11) 0.26864(11) 0.0211(5) Uani 1 1 d . . . . .
H21 H 0.4473 0.4211 0.2521 0.025 Uiso 1 1 calc R . . . .
C22 C 0.42753(13) 0.36393(12) 0.32007(11) 0.0221(5) Uani 1 1 d . . . . .
H22 H 0.4043 0.3904 0.3461 0.026 Uiso 1 1 calc R . . . .
C23 C 0.44453(12) 0.29944(11) 0.32663(9) 0.0167(4) Uani 1 1 d . . . . .
C24 C 0.41853(14) 0.25663(15) 0.36478(11) 0.0281(6) Uani 1 1 d D . . . .
H24 H 0.4417 0.2169 0.3612 0.034 Uiso 0.530(5) 1 calc R . P A 1
H24A H 0.4252 0.2127 0.3602 0.034 Uiso 0.470(5) 1 calc R . P A 2
C30 C 0.48599(13) 0.25863(11) 0.16013(9) 0.0176(4) Uani 1 1 d . . . . .
C31 C 0.45787(14) 0.25361(13) 0.10596(10) 0.0239(5) Uani 1 1 d . . . . .
H31 H 0.4549 0.2863 0.0795 0.029 Uiso 1 1 calc R . . . .
C32 C 0.43592(15) 0.19255(13) 0.09928(10) 0.0252(5) Uani 1 1 d . . . . .
H32 H 0.4145 0.1747 0.0674 0.030 Uiso 1 1 calc R . . . .
C33 C 0.45128(13) 0.16117(12) 0.14913(10) 0.0181(4) Uani 1 1 d . . . . .
C34 C 0.42793(13) 0.10264(11) 0.16716(10) 0.0195(5) Uani 1 1 d . . . . .
H34 H 0.4403 0.0916 0.2037 0.023 Uiso 1 1 calc R . . . .
C40 C 0.70185(13) 0.20459(11) 0.31395(10) 0.0199(5) Uani 1 1 d . . . . .
C41 C 0.75103(15) 0.19986(13) 0.35741(12) 0.0283(6) Uani 1 1 d . . . . .
H41 H 0.8018 0.1942 0.3504 0.034 Uiso 1 1 calc R . . . .
C42 C 0.72578(17) 0.20341(14) 0.41071(12) 0.0312(6) Uani 1 1 d . . . . .
H42 H 0.7589 0.1991 0.4405 0.037 Uiso 1 1 calc R . . . .
C43 C 0.65233(16) 0.21321(13) 0.42023(11) 0.0265(5) Uani 1 1 d . . . . .
H43 H 0.6339 0.2174 0.4564 0.032 Uiso 1 1 calc R . . . .
C44 C 0.60629(14) 0.21676(11) 0.37535(10) 0.0199(5) Uani 1 1 d . . . . .
H44 H 0.5555 0.2235 0.3816 0.024 Uiso 1 1 calc R . . . .
C50 C 0.69994(14) 0.14377(12) 0.22486(10) 0.0209(5) Uani 1 1 d . . . . .
C51 C 0.74631(16) 0.10549(13) 0.19449(12) 0.0303(6) Uani 1 1 d . . . . .
H51 H 0.7968 0.1159 0.1913 0.036 Uiso 1 1 calc R . . . .
C52 C 0.71939(19) 0.05244(14) 0.16894(13) 0.0366(7) Uani 1 1 d . . . . .
H52 H 0.7506 0.0269 0.1472 0.044 Uiso 1 1 calc R . . . .
C53 C 0.64646(18) 0.03699(13) 0.17543(13) 0.0334(6) Uani 1 1 d . . . . .
H53 H 0.6265 0.0003 0.1591 0.040 Uiso 1 1 calc R . . . .
C54 C 0.60355(15) 0.07685(12) 0.20651(11) 0.0254(5) Uani 1 1 d . . . . .
H54 H 0.5535 0.0661 0.2116 0.031 Uiso 1 1 calc R . . . .
N6 N 0.3711(3) 0.2569(3) 0.4037(2) 0.0255(11) Uani 0.530(5) 1 d D U P A 1
H6 H 0.3571 0.2940 0.4158 0.038 Uiso 0.530(5) 1 calc R . P A 1
C60 C 0.3380(3) 0.2022(2) 0.4299(2) 0.0271(10) Uani 0.530(5) 1 d D U P A 1
H60 H 0.3509 0.1643 0.4077 0.033 Uiso 0.530(5) 1 calc R . P A 1
C61 C 0.2550(4) 0.2092(5) 0.4296(5) 0.0381(15) Uani 0.530(5) 1 d D U P A 1
H61A H 0.2409 0.2475 0.4500 0.046 Uiso 0.530(5) 1 calc R . P A 1
H61B H 0.2375 0.2135 0.3914 0.046 Uiso 0.530(5) 1 calc R . P A 1
C62 C 0.2200(4) 0.1518(4) 0.4560(3) 0.0452(15) Uani 0.530(5) 1 d D U P A 1
H62A H 0.1662 0.1576 0.4572 0.054 Uiso 0.530(5) 1 calc R . P A 1
H62B H 0.2304 0.1142 0.4334 0.054 Uiso 0.530(5) 1 calc R . P A 1
C63 C 0.2485(4) 0.1410(3) 0.5137(2) 0.0446(14) Uani 0.530(5) 1 d D U P A 1
H63A H 0.2339 0.1766 0.5374 0.054 Uiso 0.530(5) 1 calc R . P A 1
H63B H 0.2266 0.1022 0.5289 0.054 Uiso 0.530(5) 1 calc R . P A 1
C64 C 0.3306(4) 0.1351(4) 0.5134(3) 0.0430(16) Uani 0.530(5) 1 d D U P A 1
H64A H 0.3446 0.0968 0.4929 0.052 Uiso 0.530(5) 1 calc R . P A 1
H64B H 0.3483 0.1304 0.5515 0.052 Uiso 0.530(5) 1 calc R . P A 1
C65 C 0.3677(4) 0.1926(3) 0.4871(2) 0.0357(12) Uani 0.530(5) 1 d D U P A 1
H65A H 0.3582 0.2305 0.5095 0.043 Uiso 0.530(5) 1 calc R . P A 1
H65B H 0.4214 0.1859 0.4855 0.043 Uiso 0.530(5) 1 calc R . P A 1
N6A N 0.3824(3) 0.2811(3) 0.4098(2) 0.0213(12) Uani 0.470(5) 1 d D U P A 2
H6A H 0.3804 0.3221 0.4143 0.032 Uiso 0.470(5) 1 calc R . P A 2
C60A C 0.3471(3) 0.2395(3) 0.4508(2) 0.0268(11) Uani 0.470(5) 1 d D U P A 2
H60A H 0.3370 0.2652 0.4843 0.032 Uiso 0.470(5) 1 calc R . P A 2
C61A C 0.2735(5) 0.2158(6) 0.4287(5) 0.0402(18) Uani 0.470(5) 1 d D U P A 2
H61C H 0.2408 0.2521 0.4218 0.048 Uiso 0.470(5) 1 calc R . P A 2
H61D H 0.2816 0.1941 0.3933 0.048 Uiso 0.470(5) 1 calc R . P A 2
C62A C 0.2365(5) 0.1708(4) 0.4688(4) 0.0499(18) Uani 0.470(5) 1 d D U P A 2
H62C H 0.2207 0.1944 0.5016 0.060 Uiso 0.470(5) 1 calc R . P A 2
H62D H 0.1923 0.1527 0.4514 0.060 Uiso 0.470(5) 1 calc R . P A 2
C63A C 0.2875(4) 0.1178(3) 0.4861(3) 0.0492(16) Uani 0.470(5) 1 d D U P A 2
H63C H 0.2628 0.0916 0.5140 0.059 Uiso 0.470(5) 1 calc R . P A 2
H63D H 0.2983 0.0909 0.4541 0.059 Uiso 0.470(5) 1 calc R . P A 2
C64A C 0.3580(5) 0.1430(5) 0.5092(4) 0.0438(18) Uani 0.470(5) 1 d D U P A 2
H64C H 0.3907 0.1076 0.5188 0.053 Uiso 0.470(5) 1 calc R . P A 2
H64D H 0.3476 0.1670 0.5431 0.053 Uiso 0.470(5) 1 calc R . P A 2
C65A C 0.3966(4) 0.1862(3) 0.4673(3) 0.0355(14) Uani 0.470(5) 1 d D U P A 2
H65C H 0.4421 0.2032 0.4835 0.043 Uiso 0.470(5) 1 calc R . P A 2
H65D H 0.4101 0.1614 0.4344 0.043 Uiso 0.470(5) 1 calc R . P A 2
C70 C 0.35962(15) 0.00357(12) 0.16337(11) 0.0254(5) Uani 1 1 d . . . . .
H70 H 0.3797 -0.0008 0.2013 0.030 Uiso 1 1 calc R . . . .
C71 C 0.3811(2) -0.05440(14) 0.13119(15) 0.0419(8) Uani 1 1 d . . . . .
H71A H 0.4351 -0.0588 0.1313 0.050 Uiso 1 1 calc R . . . .
H71B H 0.3649 -0.0497 0.0927 0.050 Uiso 1 1 calc R . . . .
C72 C 0.3463(3) -0.11358(15) 0.15584(18) 0.0604(12) Uani 1 1 d . . . . .
H72A H 0.3582 -0.1503 0.1326 0.073 Uiso 1 1 calc R . . . .
H72B H 0.3670 -0.1211 0.1927 0.073 Uiso 1 1 calc R . . . .
C73 C 0.2633(3) -0.10696(17) 0.16016(17) 0.0601(12) Uani 1 1 d . . . . .
H73A H 0.2421 -0.1041 0.1230 0.072 Uiso 1 1 calc R . . . .
H73B H 0.2428 -0.1448 0.1781 0.072 Uiso 1 1 calc R . . . .
C74 C 0.2423(2) -0.04925(16) 0.19260(18) 0.0514(10) Uani 1 1 d . . . . .
H74A H 0.2592 -0.0540 0.2309 0.062 Uiso 1 1 calc R . . . .
H74B H 0.1883 -0.0449 0.1930 0.062 Uiso 1 1 calc R . . . .
C75 C 0.27657(17) 0.00978(14) 0.16747(15) 0.0373(7) Uani 1 1 d . . . . .
H75A H 0.2559 0.0167 0.1305 0.045 Uiso 1 1 calc R . . . .
H75B H 0.2642 0.0467 0.1903 0.045 Uiso 1 1 calc R . . . .
S2 S 0.31632(4) 0.42982(4) 0.47810(3) 0.03294(18) Uani 1 1 d D . . . .
F4 F 0.18948(17) 0.37405(17) 0.47373(13) 0.0504(4) Uani 0.6731(19) 1 d D U P B 1
F5 F 0.18706(17) 0.45495(18) 0.52500(12) 0.0504(4) Uani 0.6731(19) 1 d D U P B 1
F6 F 0.18574(17) 0.46400(17) 0.43776(12) 0.0504(4) Uani 0.6731(19) 1 d D U P B 1
O4 O 0.3313(2) 0.4077(2) 0.42657(12) 0.0430(8) Uani 0.6731(19) 1 d D U P B 1
O5 O 0.33464(19) 0.39996(16) 0.52601(12) 0.0356(7) Uani 0.6731(19) 1 d D U P B 1
O6 O 0.3300(2) 0.50134(16) 0.48126(17) 0.0470(8) Uani 0.6731(19) 1 d D U P B 1
F4A F 0.1851(3) 0.3972(3) 0.4479(3) 0.0504(4) Uani 0.3269(19) 1 d D U P B 2
F5A F 0.1991(4) 0.4220(4) 0.5336(2) 0.0504(4) Uani 0.3269(19) 1 d D U P B 2
F6A F 0.2121(3) 0.4956(3) 0.4756(3) 0.0504(4) Uani 0.3269(19) 1 d D U P B 2
O4A O 0.3436(4) 0.4477(4) 0.4277(2) 0.0356(7) Uani 0.3269(19) 1 d D U P B 2
O5A O 0.3533(4) 0.4488(4) 0.5254(2) 0.0430(8) Uani 0.3269(19) 1 d D U P B 2
O6A O 0.3261(4) 0.3532(3) 0.4806(3) 0.0470(8) Uani 0.3269(19) 1 d D U P B 2
C11 C 0.21717(19) 0.43318(16) 0.48100(13) 0.0369(7) Uani 1 1 d D . . . .
N8 N 0.4710(2) 0.6862(3) 0.53538(17) 0.0875(16) Uani 1 1 d . . . . .
C12 C 0.4668(3) 0.5830(3) 0.4800(3) 0.096(2) Uani 1 1 d . . . . .
H12A H 0.4613 0.5934 0.4412 0.144 Uiso 1 1 calc GR . . . .
H12B H 0.4252 0.5573 0.4919 0.144 Uiso 1 1 calc GR . . . .
H12C H 0.5124 0.5595 0.4855 0.144 Uiso 1 1 calc GR . . . .
C13 C 0.4691(2) 0.6403(3) 0.51191(18) 0.0703(15) Uani 1 1 d . . . . .

loop_
_atom_site_aniso_label
_atom_site_aniso_U_11
_atom_site_aniso_U_22
_atom_site_aniso_U_33
_atom_site_aniso_U_23
_atom_site_aniso_U_13
_atom_site_aniso_U_12
Fe1 0.01104(15) 0.01240(15) 0.01493(16) -0.00011(11) -0.00076(11) 0.00047(11)
S1 0.0213(3) 0.0164(3) 0.0236(3) 0.0050(2) -0.0049(2) -0.0028(2)
F1 0.0904(17) 0.0197(8) 0.0395(10) 0.0055(7) -0.0339(11) -0.0005(9)
F2 0.0267(9) 0.0689(14) 0.0542(12) -0.0055(11) -0.0097(9) 0.0195(9)
F3 0.0555(12) 0.0263(8) 0.0272(8) -0.0053(7) -0.0086(8) -0.0088(8)
O1 0.0215(9) 0.0220(9) 0.0324(10) 0.0113(8) -0.0007(8) -0.0006(7)
O2 0.0227(10) 0.0414(12) 0.0464(13) 0.0121(10) 0.0018(9) -0.0083(9)
O3 0.0591(14) 0.0233(10) 0.0245(10) -0.0013(8) -0.0119(9) -0.0028(9)
N1 0.0149(9) 0.0173(9) 0.0150(9) -0.0008(7) 0.0029(7) -0.0019(7)
N2 0.0133(9) 0.0156(9) 0.0154(9) -0.0009(7) -0.0003(7) 0.0004(7)
N3 0.0148(9) 0.0171(9) 0.0162(9) -0.0029(7) -0.0026(7) -0.0001(7)
N4 0.0157(9) 0.0167(9) 0.0190(9) 0.0018(7) -0.0032(7) -0.0007(7)
N5 0.0169(10) 0.0177(9) 0.0238(10) -0.0016(8) -0.0002(8) 0.0042(8)
N7 0.0247(11) 0.0264(11) 0.0201(10) -0.0055(9) -0.0028(8) -0.0066(9)
C1 0.0217(11) 0.0178(11) 0.0137(10) 0.0005(8) 0.0025(9) -0.0031(9)
C2 0.0288(13) 0.0199(12) 0.0221(12) 0.0035(9) 0.0050(10) -0.0052(10)
C3 0.0281(14) 0.0243(13) 0.0310(14) 0.0012(11) 0.0113(11) -0.0108(11)
C4 0.0185(12) 0.0275(13) 0.0328(13) -0.0026(11) 0.0093(10) -0.0064(10)
C5 0.0149(11) 0.0215(12) 0.0211(11) -0.0028(9) 0.0038(9) -0.0018(9)
C6 0.0192(11) 0.0157(10) 0.0152(10) 0.0027(8) -0.0009(8) 0.0004(8)
C7 0.0332(14) 0.0210(12) 0.0225(12) 0.0063(10) -0.0046(10) 0.0017(10)
C8 0.0117(10) 0.0250(12) 0.0291(13) -0.0003(10) 0.0011(9) 0.0010(9)
C9 0.0117(12) 0.0431(17) 0.0437(16) 0.0016(14) 0.0024(11) 0.0000(11)
C10 0.0342(15) 0.0199(12) 0.0272(13) -0.0006(10) -0.0096(11) 0.0026(10)
C20 0.0136(10) 0.0124(10) 0.0183(10) 0.0000(8) -0.0020(8) 0.0003(8)
C21 0.0198(11) 0.0130(10) 0.0306(13) -0.0023(9) 0.0001(10) 0.0011(9)
C22 0.0166(11) 0.0208(12) 0.0287(13) -0.0087(10) 0.0018(9) 0.0022(9)
C23 0.0118(10) 0.0211(11) 0.0172(10) -0.0040(9) -0.0008(8) 0.0010(8)
C24 0.0123(11) 0.0445(16) 0.0275(13) 0.0115(12) 0.0040(10) 0.0042(11)
C30 0.0180(11) 0.0203(11) 0.0146(10) 0.0002(8) -0.0002(8) 0.0007(9)
C31 0.0269(13) 0.0306(13) 0.0142(11) 0.0027(10) -0.0031(9) -0.0025(11)
C32 0.0239(13) 0.0356(14) 0.0160(11) -0.0062(10) -0.0022(9) -0.0040(11)
C33 0.0152(10) 0.0217(11) 0.0172(10) -0.0053(9) -0.0005(8) 0.0002(9)
C34 0.0170(11) 0.0217(12) 0.0197(11) -0.0069(9) -0.0022(9) 0.0017(9)
C40 0.0151(11) 0.0198(11) 0.0248(12) 0.0014(9) -0.0030(9) 0.0001(9)
C41 0.0180(12) 0.0314(14) 0.0355(14) -0.0010(11) -0.0097(11) 0.0027(10)
C42 0.0307(14) 0.0329(15) 0.0301(14) 0.0015(11) -0.0158(12) 0.0025(12)
C43 0.0322(14) 0.0266(13) 0.0206(12) 0.0016(10) -0.0073(11) -0.0030(11)
C44 0.0200(11) 0.0198(11) 0.0201(11) 0.0018(9) -0.0028(9) -0.0023(9)
C50 0.0183(11) 0.0194(11) 0.0250(12) 0.0023(9) 0.0019(9) 0.0048(9)
C51 0.0252(13) 0.0271(13) 0.0387(15) 0.0045(12) 0.0118(12) 0.0086(11)
C52 0.0437(17) 0.0253(14) 0.0408(16) -0.0021(12) 0.0153(14) 0.0123(13)
C53 0.0431(17) 0.0194(12) 0.0376(15) -0.0063(11) 0.0055(13) 0.0061(12)
C54 0.0240(12) 0.0200(12) 0.0322(13) -0.0047(10) -0.0019(11) 0.0036(10)
N6 0.019(2) 0.029(3) 0.028(2) -0.002(2) 0.0064(17) -0.011(2)
C60 0.029(2) 0.030(2) 0.023(2) -0.0054(18) 0.0054(17) -0.0098(18)
C61 0.031(3) 0.043(3) 0.040(3) -0.004(3) 0.005(3) -0.010(3)
C62 0.043(3) 0.053(3) 0.039(3) -0.004(3) 0.011(2) -0.024(3)
C63 0.047(3) 0.052(3) 0.035(3) -0.005(2) 0.016(2) -0.018(3)
C64 0.046(3) 0.052(3) 0.031(3) 0.004(2) 0.008(3) -0.019(3)
C65 0.038(3) 0.043(3) 0.026(2) 0.001(2) 0.001(2) -0.013(2)
N6A 0.017(2) 0.020(3) 0.026(2) 0.002(2) 0.0088(19) -0.009(2)
C60A 0.031(2) 0.028(2) 0.021(2) -0.0069(19) 0.0105(19) -0.011(2)
C61A 0.035(3) 0.043(3) 0.042(3) -0.002(3) 0.008(3) -0.017(3)
C62A 0.049(3) 0.053(3) 0.048(3) -0.011(3) 0.020(3) -0.026(3)
C63A 0.067(3) 0.042(3) 0.040(3) -0.005(3) 0.018(3) -0.027(3)
C64A 0.058(4) 0.045(3) 0.028(3) 0.010(3) 0.011(3) -0.016(3)
C65A 0.044(3) 0.036(3) 0.026(3) 0.008(2) 0.012(2) -0.007(3)
C70 0.0283(13) 0.0185(12) 0.0294(13) -0.0037(10) -0.0069(11) -0.0050(10)
C71 0.056(2) 0.0252(14) 0.0450(18) -0.0069(13) -0.0074(16) 0.0123(14)
C72 0.109(4) 0.0167(14) 0.055(2) -0.0037(14) -0.014(2) 0.0056(18)
C73 0.085(3) 0.0369(19) 0.058(2) 0.0133(17) -0.031(2) -0.031(2)
C74 0.044(2) 0.0393(18) 0.071(3) 0.0194(18) -0.0079(18) -0.0191(16)
C75 0.0309(15) 0.0271(14) 0.0538(19) 0.0083(13) 0.0012(14) -0.0063(12)
S2 0.0280(3) 0.0547(5) 0.0160(3) 0.0013(3) 0.0015(2) -0.0123(3)
F4 0.0364(8) 0.0747(13) 0.0402(9) 0.0129(8) -0.0027(7) 0.0014(8)
F5 0.0364(8) 0.0747(13) 0.0402(9) 0.0129(8) -0.0027(7) 0.0014(8)
F6 0.0364(8) 0.0747(13) 0.0402(9) 0.0129(8) -0.0027(7) 0.0014(8)
O4 0.0381(17) 0.069(2) 0.0220(13) -0.0097(15) 0.0005(12) 0.0145(16)
O5 0.0397(16) 0.0430(17) 0.0241(13) 0.0098(12) -0.0021(11) 0.0031(13)
O6 0.0413(17) 0.0306(15) 0.069(2) 0.0057(15) -0.0063(16) -0.0049(13)
F4A 0.0364(8) 0.0747(13) 0.0402(9) 0.0129(8) -0.0027(7) 0.0014(8)
F5A 0.0364(8) 0.0747(13) 0.0402(9) 0.0129(8) -0.0027(7) 0.0014(8)
F6A 0.0364(8) 0.0747(13) 0.0402(9) 0.0129(8) -0.0027(7) 0.0014(8)
O4A 0.0397(16) 0.0430(17) 0.0241(13) 0.0098(12) -0.0021(11) 0.0031(13)
O5A 0.0381(17) 0.069(2) 0.0220(13) -0.0097(15) 0.0005(12) 0.0145(16)
O6A 0.0413(17) 0.0306(15) 0.069(2) 0.0057(15) -0.0063(16) -0.0049(13)
C11 0.0387(17) 0.0412(17) 0.0309(15) 0.0037(13) 0.0054(13) 0.0066(14)
N8 0.051(2) 0.164(5) 0.048(2) -0.028(3) 0.0052(18) 0.023(3)
C12 0.059(3) 0.117(5) 0.111(5) -0.008(4) 0.034(3) -0.014(3)
C13 0.033(2) 0.137(5) 0.040(2) 0.002(3) 0.0122(16) 0.009(3)

loop_
_atom_type_symbol
_atom_type_description
_atom_type_scat_dispersion_real
_atom_type_scat_dispersion_imag
_atom_type_scat_source
C C 0.0033 0.0016 'International Tables Vol C Tables 4.2.6.8 and 6.1.1.4'
H H 0.0000 0.0000 'International Tables Vol C Tables 4.2.6.8 and 6.1.1.4'
N N 0.0061 0.0033 'International Tables Vol C Tables 4.2.6.8 and 6.1.1.4'
O O 0.0106 0.0060 'International Tables Vol C Tables 4.2.6.8 and 6.1.1.4'
F F 0.0171 0.0103 'International Tables Vol C Tables 4.2.6.8 and 6.1.1.4'
S S 0.1246 0.1234 'International Tables Vol C Tables 4.2.6.8 and 6.1.1.4'
Fe Fe 0.3463 0.8444 'International Tables Vol C Tables 4.2.6.8 and 6.1.1.4'

loop_
_exptl_crystal_face_index_h
_exptl_crystal_face_index_k
_exptl_crystal_face_index_l
_exptl_crystal_face_perp_dist
0.00 -1.00 0.00 0.0500
0.00 1.00 0.00 0.0820
1.00 0.00 0.00 0.1150
-1.00 0.00 0.00 0.1460
0.00 0.00 1.00 0.1190
0.00 0.00 -1.00 0.0830
-1.00 2.00 0.00 0.0900

loop_
_geom_angle_atom_site_label_1
_geom_angle_atom_site_label_2
_geom_angle_atom_site_label_3
_geom_angle
O1 Fe1 N1 171.92(7)
N2 Fe1 O1 93.45(7)
N2 Fe1 N1 89.67(7)
N2 Fe1 N4 97.62(7)
N2 Fe1 N5 173.18(8)
N3 Fe1 O1 99.79(7)
N3 Fe1 N1 88.02(7)
N3 Fe1 N2 82.03(7)
N3 Fe1 N4 168.80(8)
N3 Fe1 N5 97.12(8)
N4 Fe1 O1 91.41(7)
N4 Fe1 N1 80.78(7)
N4 Fe1 N5 81.89(8)
N5 Fe1 O1 93.36(8)
N5 Fe1 N1 83.53(8)
O1 S1 C10 103.05(12)
O2 S1 O1 113.23(12)
O2 S1 O3 116.77(14)
O2 S1 C10 103.43(14)
O3 S1 O1 113.34(12)
O3 S1 C10 105.06(13)
S1 O1 Fe1 155.97(13)
C1 N1 Fe1 118.59(15)
C1 N1 C5 119.5(2)
C5 N1 Fe1 121.48(16)
C20 N2 Fe1 114.40(15)
C20 N2 C23 105.91(19)
C23 N2 Fe1 137.89(16)
C30 N3 Fe1 113.16(15)
C30 N3 C33 106.11(19)
C33 N3 Fe1 138.97(16)
C40 N4 Fe1 121.49(16)
C44 N4 Fe1 119.26(16)
C44 N4 C40 118.7(2)
C50 N5 Fe1 120.96(16)
C54 N5 Fe1 119.31(17)
C54 N5 C50 118.2(2)
C34 N7 H7 120(2)
C34 N7 C70 123.3(2)
C70 N7 H7 116(2)
N1 C1 C2 121.8(2)
N1 C1 C6 115.5(2)
C2 C1 C6 122.6(2)
C1 C2 H2 120.7
C3 C2 C1 118.6(2)
C3 C2 H2 120.7
C2 C3 H3 120.1
C2 C3 C4 119.8(2)
C4 C3 H3 120.1
C3 C4 H4 120.4
C3 C4 C5 119.2(3)
C5 C4 H4 120.4
N1 C5 C4 121.0(2)
N1 C5 C8 117.4(2)
C4 C5 C8 121.6(2)
C1 C6 C7 111.0(2)
C20 C6 C1 108.20(18)
C20 C6 C7 108.43(19)
C20 C6 C30 111.22(19)
C30 C6 C1 109.46(19)
C30 C6 C7 108.54(19)
C6 C7 H7A 109.5
C6 C7 H7B 109.5
C6 C7 H7C 109.5
H7A C7 H7B 109.5
H7A C7 H7C 109.5
H7B C7 H7C 109.5
C5 C8 C50 109.6(2)
C9 C8 C5 109.7(2)
C9 C8 C40 109.2(2)
C9 C8 C50 108.7(2)
C40 C8 C5 109.4(2)
C40 C8 C50 110.3(2)
C8 C9 H9A 109.5
C8 C9 H9B 109.5
C8 C9 H9C 109.5
H9A C9 H9B 109.5
H9A C9 H9C 109.5
H9B C9 H9C 109.5
F1 C10 S1 110.73(19)
F1 C10 F2 109.1(2)
F2 C10 S1 110.9(2)
F3 C10 S1 110.85(19)
F3 C10 F1 107.5(2)
F3 C10 F2 107.6(2)
N2 C20 C6 121.7(2)
N2 C20 C21 111.4(2)
C21 C20 C6 127.0(2)
C20 C21 H21 126.9
C22 C21 C20 106.3(2)
C22 C21 H21 126.9
C21 C22 H22 126.7
C21 C22 C23 106.7(2)
C23 C22 H22 126.7
N2 C23 C22 109.7(2)
C24 C23 N2 119.2(2)
C24 C23 C22 129.6(2)
C23 C24 H24 111.8
C23 C24 H24A 121.6
N6 C24 C23 136.4(4)
N6 C24 H24 111.8
N6A C24 C23 116.8(3)
N6A C24 H24A 121.6
N3 C30 C6 123.2(2)
N3 C30 C31 111.0(2)
C31 C30 C6 125.8(2)
C30 C31 H31 126.7
C32 C31 C30 106.7(2)
C32 C31 H31 126.7
C31 C32 H32 126.7
C31 C32 C33 106.7(2)
C33 C32 H32 126.7
N3 C33 C32 109.5(2)
C34 C33 N3 120.1(2)
C34 C33 C32 129.4(2)
N7 C34 C33 127.0(2)
N7 C34 H34 116.5
C33 C34 H34 116.5
N4 C40 C8 117.8(2)
N4 C40 C41 120.6(2)
C41 C40 C8 121.7(2)
C40 C41 H41 120.1
C42 C41 C40 119.9(3)
C42 C41 H41 120.1
C41 C42 H42 120.3
C43 C42 C41 119.5(2)
C43 C42 H42 120.3
C42 C43 H43 121.1
C42 C43 C44 117.8(3)
C44 C43 H43 121.1
N4 C44 C43 123.5(2)
N4 C44 H44 118.3
C43 C44 H44 118.3
N5 C50 C8 117.3(2)
N5 C50 C51 120.8(2)
C51 C50 C8 121.9(2)
C50 C51 H51 119.9
C52 C51 C50 120.3(3)
C52 C51 H51 119.9
C51 C52 H52 120.4
C51 C52 C53 119.1(3)
C53 C52 H52 120.4
C52 C53 H53 121.2
C52 C53 C54 117.6(3)
C54 C53 H53 121.2
N5 C54 C53 124.0(3)
N5 C54 H54 118.0
C53 C54 H54 118.0
C24 N6 H6 116.6
C24 N6 C60 126.7(5)
C60 N6 H6 116.6
N6 C60 H60 108.0
N6 C60 C61 109.3(5)
N6 C60 C65 111.4(5)
C61 C60 H60 108.0
C65 C60 H60 108.0
C65 C60 C61 112.1(6)
C60 C61 H61A 109.7
C60 C61 H61B 109.7
H61A C61 H61B 108.2
C62 C61 C60 109.8(6)
C62 C61 H61A 109.7
C62 C61 H61B 109.7
C61 C62 H62A 109.3
C61 C62 H62B 109.3
H62A C62 H62B 107.9
C63 C62 C61 111.7(7)
C63 C62 H62A 109.3
C63 C62 H62B 109.3
C62 C63 H63A 109.6
C62 C63 H63B 109.6
H63A C63 H63B 108.1
C64 C63 C62 110.4(6)
C64 C63 H63A 109.6
C64 C63 H63B 109.6
C63 C64 H64A 109.2
C63 C64 H64B 109.2
C63 C64 C65 112.0(6)
H64A C64 H64B 107.9
C65 C64 H64A 109.2
C65 C64 H64B 109.2
C60 C65 C64 109.6(5)
C60 C65 H65A 109.8
C60 C65 H65B 109.8
C64 C65 H65A 109.8
C64 C65 H65B 109.8
H65A C65 H65B 108.2
C24 N6A H6A 119.4
C24 N6A C60A 121.3(5)
C60A N6A H6A 119.4
N6A C60A H60A 107.8
N6A C60A C61A 109.8(5)
N6A C60A C65A 111.7(5)
C61A C60A H60A 107.8
C65A C60A H60A 107.8
C65A C60A C61A 111.8(6)
C60A C61A H61C 109.3
C60A C61A H61D 109.3
H61C C61A H61D 108.0
C62A C61A C60A 111.6(7)
C62A C61A H61C 109.3
C62A C61A H61D 109.3
C61A C62A H62C 109.2
C61A C62A H62D 109.2
H62C C62A H62D 107.9
C63A C62A C61A 111.9(7)
C63A C62A H62C 109.2
C63A C62A H62D 109.2
C62A C63A H63C 109.4
C62A C63A H63D 109.4
H63C C63A H63D 108.0
C64A C63A C62A 111.3(7)
C64A C63A H63C 109.4
C64A C63A H63D 109.4
C63A C64A H64C 109.5
C63A C64A H64D 109.5
C63A C64A C65A 110.7(6)
H64C C64A H64D 108.1
C65A C64A H64C 109.5
C65A C64A H64D 109.5
C60A C65A C64A 110.6(6)
C60A C65A H65C 109.5
C60A C65A H65D 109.5
C64A C65A H65C 109.5
C64A C65A H65D 109.5
H65C C65A H65D 108.1
N7 C70 H70 108.1
N7 C70 C71 111.5(2)
N7 C70 C75 109.7(2)
C71 C70 H70 108.1
C71 C70 C75 111.2(3)
C75 C70 H70 108.1
C70 C71 H71A 109.4
C70 C71 H71B 109.4
C70 C71 C72 111.0(3)
H71A C71 H71B 108.0
C72 C71 H71A 109.4
C72 C71 H71B 109.4
C71 C72 H72A 109.4
C71 C72 H72B 109.4
H72A C72 H72B 108.0
C73 C72 C71 111.3(3)
C73 C72 H72A 109.4
C73 C72 H72B 109.4
C72 C73 H73A 109.4
C72 C73 H73B 109.4
H73A C73 H73B 108.0
C74 C73 C72 111.3(3)
C74 C73 H73A 109.4
C74 C73 H73B 109.4
C73 C74 H74A 109.5
C73 C74 H74B 109.5
C73 C74 C75 110.6(3)
H74A C74 H74B 108.1
C75 C74 H74A 109.5
C75 C74 H74B 109.5
C70 C75 C74 111.2(3)
C70 C75 H75A 109.4
C70 C75 H75B 109.4
C74 C75 H75A 109.4
C74 C75 H75B 109.4
H75A C75 H75B 108.0
O4 S2 O5 125.1(2)
O4 S2 O6 110.7(3)
O4 S2 C11 104.36(19)
O5 S2 O6 112.0(2)
O5 S2 C11 103.19(18)
O6 S2 C11 96.92(18)
O4A S2 O5A 118.9(5)
O4A S2 O6A 105.6(4)
O4A S2 C11 112.6(3)
O5A S2 O6A 101.7(4)
O5A S2 C11 116.0(3)
O6A S2 C11 98.4(3)
F4 C11 S2 109.1(2)
F4 C11 F6 100.7(3)
F5 C11 S2 118.1(3)
F5 C11 F4 106.3(3)
F5 C11 F6 106.9(3)
F6 C11 S2 114.0(2)
F4A C11 S2 114.6(4)
F4A C11 F5A 113.1(5)
F4A C11 F6A 120.5(5)
F5A C11 S2 105.9(3)
F6A C11 S2 96.0(3)
F6A C11 F5A 104.6(5)
H12A C12 H12B 109.5
H12A C12 H12C 109.5
H12B C12 H12C 109.5
C13 C12 H12A 109.5
C13 C12 H12B 109.5
C13 C12 H12C 109.5
N8 C13 C12 177.8(6)

loop_
_geom_bond_atom_site_label_1
_geom_bond_atom_site_label_2
_geom_bond_distance
Fe1 O1 2.2035(18)
Fe1 N1 2.2078(19)
Fe1 N2 2.1313(19)
Fe1 N3 2.1312(19)
Fe1 N4 2.178(2)
Fe1 N5 2.195(2)
S1 O1 1.4506(18)
S1 O2 1.431(2)
S1 O3 1.436(2)
S1 C10 1.830(3)
F1 C10 1.327(3)
F2 C10 1.329(4)
F3 C10 1.324(3)
N1 C1 1.348(3)
N1 C5 1.349(3)
N2 C20 1.338(3)
N2 C23 1.393(3)
N3 C30 1.338(3)
N3 C33 1.396(3)
N4 C40 1.346(3)
N4 C44 1.344(3)
N5 C50 1.347(3)
N5 C54 1.342(3)
N7 H7 0.877(10)
N7 C34 1.317(3)
N7 C70 1.467(3)
C1 C2 1.389(3)
C1 C6 1.533(3)
C2 H2 0.9500
C2 C3 1.379(4)
C3 H3 0.9500
C3 C4 1.380(4)
C4 H4 0.9500
C4 C5 1.391(3)
C5 C8 1.540(3)
C6 C7 1.539(3)
C6 C20 1.526(3)
C6 C30 1.528(3)
C7 H7A 0.9800
C7 H7B 0.9800
C7 H7C 0.9800
C8 C9 1.536(3)
C8 C40 1.540(4)
C8 C50 1.546(4)
C9 H9A 0.9800
C9 H9B 0.9800
C9 H9C 0.9800
C20 C21 1.422(3)
C21 H21 0.9500
C21 C22 1.375(4)
C22 H22 0.9500
C22 C23 1.416(3)
C23 C24 1.387(4)
C24 H24 0.9500
C24 H24A 0.9500
C24 N6 1.287(5)
C24 N6A 1.384(5)
C30 C31 1.423(3)
C31 H31 0.9500
C31 C32 1.370(4)
C32 H32 0.9500
C32 C33 1.416(4)
C33 C34 1.388(3)
C34 H34 0.9500
C40 C41 1.394(3)
C41 H41 0.9500
C41 C42 1.383(4)
C42 H42 0.9500
C42 C43 1.377(4)
C43 H43 0.9500
C43 C44 1.383(3)
C44 H44 0.9500
C50 C51 1.389(4)
C51 H51 0.9500
C51 C52 1.380(4)
C52 H52 0.9500
C52 C53 1.380(5)
C53 H53 0.9500
C53 C54 1.382(4)
C54 H54 0.9500
N6 H6 0.8800
N6 C60 1.460(6)
C60 H60 1.0000
C60 C61 1.522(8)
C60 C65 1.510(7)
C61 H61A 0.9900
C61 H61B 0.9900
C61 C62 1.522(8)
C62 H62A 0.9900
C62 H62B 0.9900
C62 C63 1.520(8)
C63 H63A 0.9900
C63 H63B 0.9900
C63 C64 1.504(9)
C64 H64A 0.9900
C64 H64B 0.9900
C64 C65 1.539(8)
C65 H65A 0.9900
C65 H65B 0.9900
N6A H6A 0.8800
N6A C60A 1.482(7)
C60A H60A 1.0000
C60A C61A 1.534(9)
C60A C65A 1.505(7)
C61A H61C 0.9900
C61A H61D 0.9900
C61A C62A 1.528(9)
C62A H62C 0.9900
C62A H62D 0.9900
C62A C63A 1.521(9)
C63A H63C 0.9900
C63A H63D 0.9900
C63A C64A 1.504(10)
C64A H64C 0.9900
C64A H64D 0.9900
C64A C65A 1.546(8)
C65A H65C 0.9900
C65A H65D 0.9900
C70 H70 1.0000
C70 C71 1.514(4)
C70 C75 1.525(4)
C71 H71A 0.9900
C71 H71B 0.9900
C71 C72 1.533(5)
C72 H72A 0.9900
C72 H72B 0.9900
C72 C73 1.524(7)
C73 H73A 0.9900
C73 H73B 0.9900
C73 C74 1.511(6)
C74 H74A 0.9900
C74 H74B 0.9900
C74 C75 1.532(4)
C75 H75A 0.9900
C75 H75B 0.9900
S2 O4 1.371(3)
S2 O5 1.373(3)
S2 O6 1.544(3)
S2 O4A 1.382(5)
S2 O5A 1.399(6)
S2 O6A 1.641(6)
S2 C11 1.813(3)
F4 C11 1.368(5)
F5 C11 1.293(4)
F6 C11 1.369(4)
F4A C11 1.258(7)
F5A C11 1.347(6)
F6A C11 1.339(7)
N8 C13 1.134(7)
C12 H12A 0.9800
C12 H12B 0.9800
C12 H12C 0.9800
C12 C13 1.447(8)

loop_
_geom_hbond_atom_site_label_D
_geom_hbond_atom_site_label_H
_geom_hbond_atom_site_label_A
_geom_hbond_distance_DH
_geom_hbond_distance_HA
_geom_hbond_distance_DA
_geom_hbond_angle_DHA
N6 H6 O4 0.88 2.48 3.336(8) 164.9
N6A H6A O6A 0.88 2.01 2.531(9) 116.5
